data_9004894
loop_
_publ_author_name
'Locock, A. J.'
'Burns, P. C.'
'Flynn, M.'

_publ_section_title
;
 Divalent transition metals and magnesium in structures
 that contain the autunite-type sheet
 Sample: MgUAs10
;
_journal_name_full 'The Canadian Mineralogist'
_journal_page_first 1699
_journal_page_last 1718
_journal_paper_doi 10.2113/gscanmin.42.6.1699
_journal_volume 42
_journal_year 2004
_chemical_formula_sum 'As2 H20 Mg O22 U2'
_chemical_name_mineral 'Novacekite II'
_space_group_IT_number 14
_symmetry_space_group_name_Hall '-P 2yn'
_symmetry_space_group_name_H-M 'P 1 21/n 1'
_cell_angle_alpha 90
_cell_angle_beta 90.585
_cell_angle_gamma 90
_cell_formula_units_Z 2
_cell_length_a 7.1328
_cell_length_b 20.085
_cell_length_c 7.1569
_cell_volume 1025.260
_database_code_amcsd 0005990
_exptl_crystal_density_diffrn 3.312
_cod_original_formula_sum 'Mg U2 As2 O22 H20'
_cod_database_code 9004894

loop_
_space_group_symop_operation_xyz
x,y,z
1/2+x,1/2-y,1/2+z
1/2-x,1/2+y,1/2-z
-x,-y,-z

loop_
_atom_site_label
_atom_site_fract_x
_atom_site_fract_y
_atom_site_fract_z
_atom_site_U_iso_or_equiv
_atom_site_type_symbol
_atom_site_attached_hydrogens
Mg -0.50000 0.50000 0.00000 0.03300 Mg 0
U 0.05920 0.20440 0.02270 0.01500 U 0
As -0.43950 0.25110 0.02630 0.01600 As 0
O1 -0.25850 0.20000 -0.02140 0.01800 O 0
O2 0.05610 0.29220 0.01680 0.02600 O 0
O3 -0.48440 0.30080 -0.15840 0.02000 O 0
O4 -0.62800 0.20200 0.07800 0.03400 O 0
O5 -0.39400 0.30400 0.20650 0.02100 O 0
O6 0.06140 0.11610 0.02610 0.01500 O 0
Wat1 -0.33200 0.57980 0.07000 0.03500 O 2
Wat2 -0.41000 0.50390 -0.27000 0.04100 O 2
Wat3 -0.72180 0.56770 -0.07200 0.04000 O 2
Wat4 -0.52400 0.08160 0.26700 0.04500 O 2
Wat5 -0.41900 0.07390 -0.15700 0.09900 O 2

loop_
_cod_changelog_entry_id
_cod_changelog_entry_author
_cod_changelog_entry_date
_cod_changelog_entry_text
1
;cod-tools version 3.8.0
Id: cif_guess_AMCSD_atom_types 9574 2023-05-10 09:00:05Z saulius
;
2023-05-10T18:49:40+03:00
;Derived atom types and hydrogen counts
from atom names that follow the AMCSD naming convention
(Wat == water, O-H == hydroxyl).
;

loop_
_cod_related_entry_id
_cod_related_entry_database
_cod_related_entry_code
1 AMCSD 0005990
